data_4128629
loop_
_publ_author_name
'Frentzel-Beyme, Louis'
'Klo\&s, Marvin'
'Kolodzeiski, Pascal'
'Pallach, Roman'
'Henke, Sebastian'

_publ_section_title
;
 Meltable Mixed-Linker Zeolitic Imidazolate Frameworks and Their
 Microporous Glasses: From Melting Point Engineering to Selective
 Hydrocarbon Sorption.
;
_journal_issue 31
_journal_name_full 'Journal of the American Chemical Society'
_journal_page_first 12362
_journal_page_last 12371
_journal_paper_doi 10.1021/jacs.9b05558
_journal_volume 141
_journal_year 2019
_chemical_formula_moiety '0.06(C102.4 H82.4 Co16 N64)'
_chemical_formula_sum 'C6.4 H6.2 Co N4'
_chemical_formula_weight 198.08
_space_group_crystal_system orthorhombic
_space_group_IT_number 61
_space_group_name_Hall '-P 2ac 2ab'
_space_group_name_H-M_alt 'P b c a'
_atom_sites_solution_hydrogens geom
_audit_creation_date 2018-10-29
_audit_creation_method
;
Olex2 1.2
(compiled May 18 2018 14:05:52 for OlexSys, GUI svn.r5506)
;
_cell_angle_alpha 90
_cell_angle_beta 90
_cell_angle_gamma 90
_cell_formula_units_Z 16
_cell_length_a 15.5286(15)
_cell_length_b 15.6454(13)
_cell_length_c 18.0654(16)
_cell_measurement_reflns_used 9907
_cell_measurement_temperature 400(2)
_cell_measurement_theta_max 28.21
_cell_measurement_theta_min 3.45
_cell_volume 4389.0(7)
_computing_molecular_graphics 'Olex2 (Dolomanov et al., 2009)'
_computing_publication_material 'Olex2 (Dolomanov et al., 2009)'
_computing_structure_refinement 'ShelXL (Sheldrick, 2015)'
_diffrn_ambient_temperature 400(2)
_diffrn_measured_fraction_theta_full 0.995
_diffrn_measured_fraction_theta_max 0.995
_diffrn_measurement_device_type 'Bruker APEX-II CCD'
_diffrn_measurement_method '\f and \w scans'
_diffrn_radiation_type MoK\a
_diffrn_radiation_wavelength 0.71073
_diffrn_reflns_av_R_equivalents 0.0416
_diffrn_reflns_av_unetI/netI 0.0268
_diffrn_reflns_Laue_measured_fraction_full 0.995
_diffrn_reflns_Laue_measured_fraction_max 0.995
_diffrn_reflns_limit_h_max 20
_diffrn_reflns_limit_h_min -20
_diffrn_reflns_limit_k_max 20
_diffrn_reflns_limit_k_min -20
_diffrn_reflns_limit_l_max 23
_diffrn_reflns_limit_l_min -23
_diffrn_reflns_number 43462
_diffrn_reflns_point_group_measured_fraction_full 0.995
_diffrn_reflns_point_group_measured_fraction_max 0.995
_diffrn_reflns_theta_full 27.500
_diffrn_reflns_theta_max 27.994
_diffrn_reflns_theta_min 2.838
_diffrn_standards_number 0
_exptl_absorpt_coefficient_mu 1.519
_exptl_absorpt_correction_T_max 0.7457
_exptl_absorpt_correction_T_min 0.5480
_exptl_absorpt_correction_type multi-scan
_exptl_absorpt_process_details
;
SADABS-2016/2 (Bruker,2016) was used for absorption correction.
wR2(int) was 0.1350 before and 0.0618 after correction.
The Ratio of minimum to maximum transmission is 0.7349.
The \l/2 correction factor is Not present.
;
_exptl_crystal_colour 'dark violet'
_exptl_crystal_colour_modifier dark
_exptl_crystal_colour_primary violet
_exptl_crystal_density_diffrn 1.199
_exptl_crystal_description prism
_exptl_crystal_F_000 1594
_exptl_crystal_size_max 0.6
_exptl_crystal_size_mid 0.514
_exptl_crystal_size_min 0.471
_refine_diff_density_max 0.362
_refine_diff_density_min -0.310
_refine_diff_density_rms 0.051
_refine_ls_extinction_method none
_refine_ls_goodness_of_fit_ref 1.094
_refine_ls_hydrogen_treatment constr
_refine_ls_matrix_type full
_refine_ls_number_parameters 325
_refine_ls_number_reflns 5271
_refine_ls_number_restraints 119
_refine_ls_restrained_S_all 1.086
_refine_ls_R_factor_all 0.0923
_refine_ls_R_factor_gt 0.0516
_refine_ls_shift/su_max 0.001
_refine_ls_shift/su_mean 0.000
_refine_ls_structure_factor_coef Fsqd
_refine_ls_weighting_details 'w=1/[\s^2^(Fo^2^)+(0.0429P)^2^+4.9383P] where P=(Fo^2^+2Fc^2^)/3'
_refine_ls_weighting_scheme calc
_refine_ls_wR_factor_gt 0.1227
_refine_ls_wR_factor_ref 0.1626
_reflns_Friedel_coverage 0.000
_reflns_number_gt 3037
_reflns_number_total 5271
_reflns_threshold_expression 'I > 2\s(I)'
_cod_data_source_file VT_dry_ZIF-62_Co_0-10_400K.cif
_cod_data_source_block int1_zif-62_co_2_no_guest_400k
_cod_original_formula_sum 'C6.40 H6.20 Co N4'
_cod_database_code 4128629
_shelx_shelxl_version_number 2014/7
_shelx_space_group_comment
;
The symmetry employed for this shelxl refinement is uniquely defined
by the following loop, which should always be used as a source of
symmetry information in preference to the above space-group names.
They are only intended as comments.
;
_shelx_estimated_absorpt_t_max 0.535
_shelx_estimated_absorpt_t_min 0.463
_olex2_refinement_description
;
1. Fixed Uiso
 At 1.2 times of:
  All C(H) groups
2. Restrained distances
 C23B-C22B \\sim C24B-C23B \\sim C25B-C24B \\sim C26B-C25B \\sim C27B-C26B
\\sim C27B-C22B
 with sigma of 0.02
 N22B-C21 \\sim N22A-C21 \\sim N21A-C21 \\sim N21B-C21
 with sigma of 0.02
 N22B-C23B \\sim N21B-C22B
 with sigma of 0.02
 N21A-C22A \\sim N21A-C22C \\sim N22A-C23A \\sim N22A-C23C
 with sigma of 0.02
 C23A-C22A \\sim C23C-C22C
 with sigma of 0.02
 Co1-N21B \\sim Co1-N21A
 with sigma of 0.02
 Co2_$2-N22A \\sim Co2_$2-N22B
 with sigma of 0.02
 C16-C15 \\sim C17-C16 \\sim C13-C12 \\sim C14-C13 \\sim C15-C14 \\sim C17-C12
 with sigma of 0.02
3. Restrained planarity
 C22B, C23B, C24B, C25B, C26B, C27B
 with sigma of 0.1
 C12, C13, C14, C15, C16, C17
 with sigma of 0.1
4. Rigid bond restraints
 C22A, C22C, C23A, C23C
 with sigma for 1-2 distances of 0.01 and sigma for 1-3 distances of 0.01
 C17, C16, C15, C14
 with sigma for 1-2 distances of 0.01 and sigma for 1-3 distances of 0.01
5. Uiso/Uaniso restraints and constraints
N22B \\sim N22A \\sim N21A \\sim N21B: within 2A with sigma of 0.04 and sigma
for terminal atoms of 0.08
C25B \\sim C24B \\sim C26B \\sim C27B: within 2A with sigma of 0.01 and sigma
for terminal atoms of 0.02
Uanis(C22A) \\sim Ueq, Uanis(C22C) \\sim Ueq, Uanis(C23C) \\sim Ueq,
Uanis(C23A) \\sim Ueq: with sigma of 0.01 and sigma for terminal atoms of 0.02
Uanis(C15) \\sim Ueq: with sigma of 0.01 and sigma for terminal atoms of 0.02
6. Others
 Fixed Sof: N21B(0.5) N21A(0.5) N22B(0.5) N22A(0.5) H12(0.5) H13(0.5) C14(0.1)
 H14(0.1) C15(0.1) H15(0.1) C16(0.1) H16(0.1) C17(0.1) H17(0.1) H21(0.5)
 C22B(0.5) C23B(0.5) C24B(0.1) H24B(0.1) C25B(0.1) H25B(0.1) C26B(0.1)
 H26B(0.1) C27B(0.1) H27B(0.1) C23A(0.33333) H23A(0.33333) C23C(0.16667)
 H23C(0.16667) C22A(0.33333) H22A(0.33333) C22C(0.16667) H22C(0.16667)
7.a Aromatic/amide H refined with riding coordinates:
 C11(H11), C12(H12), C13(H13), C14(H14), C15(H15), C16(H16), C17(H17),
 C21(H21), C24B(H24B), C25B(H25B), C26B(H26B), C27B(H27B), C31(H31), C32(H32),
 C33(H33), C41(H41), C42(H42), C43(H43), C23A(H23A), C23C(H23C), C22A(H22A),
 C22C(H22C)
;
_olex2_submission_special_instructions 'No special instructions were received'

loop_
_space_group_symop_operation_xyz
'x, y, z'
'-x+1/2, -y, z+1/2'
'-x, y+1/2, -z+1/2'
'x+1/2, -y+1/2, -z'
'-x, -y, -z'
'x-1/2, y, -z-1/2'
'x, -y-1/2, z-1/2'
'-x-1/2, y-1/2, z'

loop_
_atom_site_label
_atom_site_type_symbol
_atom_site_fract_x
_atom_site_fract_y
_atom_site_fract_z
_atom_site_U_iso_or_equiv
_atom_site_adp_type
_atom_site_occupancy
_atom_site_site_symmetry_order
_atom_site_calc_flag
_atom_site_refinement_flags_posn
_atom_site_refinement_flags_adp
_atom_site_refinement_flags_occupancy
_atom_site_disorder_assembly
_atom_site_disorder_group
Co1 Co 0.50332(4) 0.33811(4) 0.31320(3) 0.0860(2) Uani 1 1 d D . . . .
Co2 Co 0.20025(4) 0.14001(4) 0.40436(3) 0.0886(2) Uani 1 1 d D . . . .
N11 N 0.4397(2) 0.2379(2) 0.3518(2) 0.0972(11) Uani 1 1 d . . . . .
N12 N 0.3239(3) 0.1639(3) 0.3887(2) 0.0982(11) Uani 1 1 d . . . . .
N21B N 0.5865(13) 0.3797(17) 0.3893(7) 0.095(6) Uani 0.5 1 d D U P A 2
N21A N 0.5993(13) 0.3606(17) 0.3838(7) 0.092(6) Uani 0.5 1 d D U P A 1
N22B N 0.6608(8) 0.3904(10) 0.4947(6) 0.085(4) Uani 0.5 1 d D U P A 2
N22A N 0.6758(8) 0.3657(11) 0.4877(6) 0.090(5) Uani 0.5 1 d D U P A 1
N31 N 0.4185(2) 0.4326(2) 0.3053(2) 0.0919(10) Uani 1 1 d . . . . .
N32 N 0.3364(3) 0.5406(2) 0.3441(2) 0.0961(11) Uani 1 1 d . . . . .
N41 N 0.5582(3) 0.3134(3) 0.2168(2) 0.0956(10) Uani 1 1 d . . . . .
N42 N 0.6351(3) 0.2395(2) 0.1344(2) 0.0945(10) Uani 1 1 d . . . . .
C11 C 0.3551(3) 0.2351(3) 0.3594(3) 0.0958(13) Uani 1 1 d . . . . .
H11 H 0.3197 0.2802 0.3452 0.115 Uiso 1 1 calc R . . . .
C12 C 0.4661(4) 0.1608(4) 0.3785(5) 0.147(3) Uani 1 1 d D . . . .
H12 H 0.5226 0.1413 0.3804 0.176 Uiso 0.5 1 calc R . P B 2
C13 C 0.3949(4) 0.1172(4) 0.4019(4) 0.143(3) Uani 1 1 d D . . . .
H13 H 0.3954 0.0633 0.4236 0.172 Uiso 0.5 1 calc R . P C 2
C14 C 0.407(3) 0.0453(13) 0.4452(14) 0.106(15) Uani 0.1 1 d D U P D 1
H14 H 0.3584 0.0167 0.4630 0.127 Uiso 0.1 1 calc R . P D 1
C15 C 0.487(2) 0.014(3) 0.463(2) 0.107(12) Uani 0.1 1 d D U P D 1
H15 H 0.4947 -0.0357 0.4902 0.129 Uiso 0.1 1 calc R . P D 1
C16 C 0.556(3) 0.062(3) 0.438(3) 0.133(19) Uani 0.1 1 d D U P D 1
H16 H 0.6107 0.0438 0.4501 0.160 Uiso 0.1 1 calc R . P D 1
C17 C 0.5480(14) 0.136(2) 0.397(2) 0.094(12) Uani 0.1 1 d D U P D 1
H17 H 0.5959 0.1676 0.3826 0.113 Uiso 0.1 1 calc R . P D 1
C21 C 0.6016(3) 0.3504(3) 0.4560(3) 0.0961(13) Uani 1 1 d D . . . .
H21 H 0.5719 0.3037 0.4749 0.115 Uiso 0.5 1 calc R . P A 2
C22B C 0.6355(11) 0.4544(11) 0.3856(8) 0.150(6) Uani 0.5 1 d D . P A 2
C23B C 0.6868(11) 0.4597(11) 0.4518(8) 0.151(6) Uani 0.5 1 d D . P A 2
C24B C 0.713(2) 0.5482(17) 0.466(3) 0.142(13) Uani 0.1 1 d D U P A 2
H24B H 0.7445 0.5537 0.5092 0.171 Uiso 0.1 1 calc R . P A 2
C25B C 0.702(3) 0.631(3) 0.428(3) 0.141(13) Uani 0.1 1 d D U P A 2
H25B H 0.7264 0.6814 0.4441 0.169 Uiso 0.1 1 calc R . P A 2
C26B C 0.649(3) 0.624(3) 0.361(3) 0.144(13) Uani 0.1 1 d D U P A 2
H26B H 0.6358 0.6702 0.3306 0.173 Uiso 0.1 1 calc R . P A 2
C27B C 0.620(3) 0.5368(19) 0.349(3) 0.144(13) Uani 0.1 1 d D U P A 2
H27B H 0.5829 0.5320 0.3081 0.173 Uiso 0.1 1 calc R . P A 2
C31 C 0.4006(3) 0.4882(3) 0.3581(3) 0.0945(13) Uani 1 1 d . . . . .
H31 H 0.4313 0.4902 0.4022 0.113 Uiso 1 1 calc R . . . .
C32 C 0.3604(4) 0.4516(4) 0.2519(3) 0.129(2) Uani 1 1 d . . . . .
H32 H 0.3556 0.4243 0.2064 0.154 Uiso 1 1 calc R . . . .
C33 C 0.3108(4) 0.5165(4) 0.2757(4) 0.130(2) Uani 1 1 d . . . . .
H33 H 0.2658 0.5410 0.2492 0.157 Uiso 1 1 calc R . . . .
C41 C 0.5904(3) 0.2393(3) 0.1963(3) 0.0988(13) Uani 1 1 d . . . . .
H41 H 0.5821 0.1898 0.2239 0.119 Uiso 1 1 calc R . . . .
C42 C 0.5839(5) 0.3655(4) 0.1629(4) 0.151(3) Uani 1 1 d . . . . .
H42 H 0.5720 0.4237 0.1604 0.181 Uiso 1 1 calc R . . . .
C43 C 0.6297(5) 0.3210(4) 0.1125(4) 0.155(3) Uani 1 1 d . . . . .
H43 H 0.6538 0.3434 0.0695 0.186 Uiso 1 1 calc R . . . .
C23A C 0.7281(10) 0.3714(14) 0.4292(9) 0.109(5) Uani 0.3333 1 d D U P A 1
H23A H 0.7878 0.3762 0.4318 0.130 Uiso 0.3333 1 calc R . P A 1
C23C C 0.7109(19) 0.4153(18) 0.4338(13) 0.072(7) Uani 0.1667 1 d D U P A 1
H23C H 0.7602 0.4482 0.4404 0.087 Uiso 0.1667 1 calc R . P A 1
C22A C 0.6830(9) 0.3691(13) 0.3666(10) 0.104(5) Uani 0.3333 1 d D U P A 1
H22A H 0.7056 0.3728 0.3190 0.124 Uiso 0.3333 1 calc R . P A 1
C22C C 0.6672(14) 0.4120(16) 0.3707(15) 0.063(6) Uani 0.1667 1 d D U P A 1
H22C H 0.6808 0.4395 0.3266 0.076 Uiso 0.1667 1 calc R . P A 1

loop_
_atom_site_aniso_label
_atom_site_aniso_U_11
_atom_site_aniso_U_22
_atom_site_aniso_U_33
_atom_site_aniso_U_23
_atom_site_aniso_U_13
_atom_site_aniso_U_12
Co1 0.0782(4) 0.0879(4) 0.0921(4) -0.0039(3) 0.0079(3) 0.0002(3)
Co2 0.0867(4) 0.0894(4) 0.0897(4) 0.0075(3) -0.0007(3) -0.0095(3)
N11 0.080(2) 0.087(2) 0.124(3) 0.003(2) 0.013(2) 0.0019(19)
N12 0.088(2) 0.086(2) 0.121(3) 0.010(2) 0.003(2) -0.001(2)
N21B 0.081(9) 0.105(10) 0.098(9) 0.006(6) 0.007(6) -0.008(9)
N21A 0.072(7) 0.126(14) 0.078(7) 0.008(6) 0.011(5) -0.001(8)
N22B 0.071(6) 0.096(9) 0.089(7) 0.003(5) 0.004(5) -0.001(6)
N22A 0.079(7) 0.111(11) 0.081(6) 0.009(6) 0.012(5) 0.017(6)
N31 0.094(2) 0.085(2) 0.096(3) -0.008(2) -0.006(2) 0.0042(19)
N32 0.093(2) 0.093(2) 0.102(3) -0.002(2) -0.011(2) 0.011(2)
N41 0.103(3) 0.091(2) 0.093(3) -0.001(2) 0.012(2) 0.003(2)
N42 0.104(3) 0.092(3) 0.087(2) 0.000(2) 0.016(2) -0.002(2)
C11 0.082(3) 0.088(3) 0.117(4) 0.011(3) 0.003(3) 0.000(2)
C12 0.099(4) 0.106(4) 0.236(8) 0.040(5) 0.023(5) 0.012(3)
C13 0.107(4) 0.100(4) 0.223(8) 0.043(4) 0.025(4) 0.009(3)
C14 0.085(16) 0.06(2) 0.17(5) 0.02(3) 0.01(3) -0.022(18)
C15 0.108(14) 0.106(15) 0.108(15) 0.004(10) -0.001(10) 0.004(9)
C16 0.070(18) 0.12(4) 0.21(6) 0.00(3) 0.02(3) 0.02(2)
C17 0.050(19) 0.09(2) 0.14(4) -0.039(18) 0.01(2) -0.028(18)
C21 0.088(3) 0.107(3) 0.093(3) 0.010(3) 0.004(3) -0.006(3)
C22B 0.170(14) 0.160(14) 0.119(10) 0.040(10) -0.010(10) -0.084(12)
C23B 0.168(15) 0.158(13) 0.127(11) 0.035(10) -0.023(10) -0.082(12)
C24B 0.13(2) 0.14(3) 0.16(3) 0.00(2) -0.03(2) -0.10(2)
C25B 0.13(2) 0.13(2) 0.16(3) 0.00(2) -0.03(2) -0.10(2)
C26B 0.14(2) 0.14(3) 0.16(3) 0.01(2) -0.03(2) -0.09(2)
C27B 0.14(2) 0.14(3) 0.15(3) 0.01(2) -0.03(2) -0.08(2)
C31 0.098(3) 0.095(3) 0.090(3) -0.003(3) -0.016(3) 0.013(3)
C32 0.147(5) 0.128(4) 0.111(4) -0.029(4) -0.040(4) 0.024(4)
C33 0.131(5) 0.125(4) 0.135(5) -0.024(4) -0.056(4) 0.038(4)
C41 0.109(3) 0.088(3) 0.100(3) 0.006(3) 0.015(3) 0.001(3)
C42 0.222(8) 0.098(4) 0.133(5) 0.019(4) 0.061(5) 0.035(4)
C43 0.228(8) 0.110(4) 0.126(5) 0.027(4) 0.075(5) 0.022(5)
C23A 0.083(8) 0.133(9) 0.109(8) -0.002(8) 0.006(6) -0.011(7)
C23C 0.074(10) 0.069(10) 0.073(9) -0.005(8) 0.008(7) -0.009(8)
C22A 0.094(8) 0.123(9) 0.093(7) 0.011(7) 0.012(6) -0.012(7)
C22C 0.060(9) 0.063(10) 0.066(8) 0.008(8) 0.017(7) -0.002(8)

loop_
_atom_type_symbol
_atom_type_description
_atom_type_scat_dispersion_real
_atom_type_scat_dispersion_imag
_atom_type_scat_source
C C 0.0033 0.0016 'International Tables Vol C Tables 4.2.6.8 and 6.1.1.4'
H H 0.0000 0.0000 'International Tables Vol C Tables 4.2.6.8 and 6.1.1.4'
Co Co 0.3494 0.9721 'International Tables Vol C Tables 4.2.6.8 and 6.1.1.4'
N N 0.0061 0.0033 'International Tables Vol C Tables 4.2.6.8 and 6.1.1.4'

loop_
_geom_angle_atom_site_label_1
_geom_angle_atom_site_label_2
_geom_angle_atom_site_label_3
_geom_angle
_geom_angle_site_symmetry_1
_geom_angle_site_symmetry_3
N11 Co1 N21B 109.8(5) . .
N11 Co1 N21A 106.7(5) . .
N11 Co1 N31 106.50(16) . .
N31 Co1 N21B 103.6(9) . .
N31 Co1 N21A 114.2(9) . .
N41 Co1 N11 111.77(17) . .
N41 Co1 N21B 113.0(7) . .
N41 Co1 N21A 106.0(7) . .
N41 Co1 N31 111.60(17) . .
N12 Co2 N22B 118.5(4) . 4_456
N12 Co2 N22A 109.5(4) . 4_456
N12 Co2 N32 110.39(17) . 8_655
N12 Co2 N42 107.26(16) . 6_556
N22B Co2 N42 110.8(4) 4_456 6_556
N32 Co2 N22B 103.2(5) 8_655 4_456
N32 Co2 N22A 116.7(5) 8_655 4_456
N32 Co2 N42 105.98(16) 8_655 6_556
N42 Co2 N22A 106.5(5) 6_556 4_456
C11 N11 Co1 124.0(3) . .
C11 N11 C12 103.4(4) . .
C12 N11 Co1 132.6(4) . .
C11 N12 Co2 124.9(3) . .
C11 N12 C13 103.2(4) . .
C13 N12 Co2 131.9(4) . .
C21 N21B Co1 129.4(11) . .
C21 N21B C22B 103.8(10) . .
C22B N21B Co1 126.4(11) . .
C21 N21A Co1 129.3(11) . .
C21 N21A C22A 102.4(12) . .
C21 N21A C22C 103.0(14) . .
C22A N21A Co1 126.4(12) . .
C22A N21A C22C 31.0(11) . .
C22C N21A Co1 125.4(14) . .
C21 N22B Co2 126.3(9) . 4_556
C21 N22B C23B 106.1(9) . .
C23B N22B Co2 127.5(9) . 4_556
C21 N22A Co2 126.1(9) . 4_556
C21 N22A C23A 101.6(10) . .
C21 N22A C23C 98.2(15) . .
C23A N22A Co2 131.5(11) . 4_556
C23A N22A C23C 32.0(12) . .
C23C N22A Co2 130.7(15) . 4_556
C31 N31 Co1 125.3(3) . .
C31 N31 C32 103.3(4) . .
C32 N31 Co1 131.0(4) . .
C31 N32 Co2 126.9(3) . 8_665
C31 N32 C33 103.0(4) . .
C33 N32 Co2 129.6(3) . 8_665
C41 N41 Co1 125.7(3) . .
C41 N41 C42 102.7(4) . .
C42 N41 Co1 130.9(4) . .
C41 N42 Co2 124.5(3) . 6_656
C41 N42 C43 102.7(4) . .
C43 N42 Co2 132.5(4) . 6_656
N11 C11 N12 115.7(4) . .
N11 C12 C13 108.0(5) . .
N11 C12 C17 127.9(16) . .
C13 C12 C17 122.3(17) . .
N12 C13 C12 109.7(5) . .
N12 C13 C14 130.7(17) . .
C12 C13 C14 118.3(17) . .
C15 C14 C13 123(3) . .
C16 C15 C14 115(4) . .
C15 C16 C17 125(4) . .
C12 C17 C16 117(3) . .
N21B C21 N22B 116.6(11) . .
N22A C21 N21A 115.8(11) . .
N21B C22B C23B 108.1(11) . .
N21B C22B C27B 132(2) . .
C23B C22B C27B 115(2) . .
N22B C23B C22B 104.9(10) . .
N22B C23B C24B 136(2) . .
C22B C23B C24B 111(2) . .
C23B C24B C25B 136(4) . .
C26B C25B C24B 113(4) . .
C25B C26B C27B 112(4) . .
C26B C27B C22B 134(4) . .
N32 C31 N31 115.6(4) . .
C33 C32 N31 108.6(5) . .
C32 C33 N32 109.5(5) . .
N41 C41 N42 115.9(4) . .
N41 C42 C43 109.6(5) . .
N42 C43 C42 109.0(5) . .
C22A C23A N22A 110.5(14) . .
C22C C23C N22A 113(2) . .
C23A C22A N21A 108.5(14) . .
C23C C22C N21A 106(2) . .

loop_
_geom_bond_atom_site_label_1
_geom_bond_atom_site_label_2
_geom_bond_distance
_geom_bond_site_symmetry_2
Co1 N11 1.979(4) .
Co1 N21B 1.995(11) .
Co1 N21A 1.993(11) .
Co1 N31 1.986(4) .
Co1 N41 1.978(4) .
Co2 N12 1.976(4) .
Co2 N22B 1.982(10) 4_456
Co2 N22A 1.988(10) 4_456
Co2 N32 1.982(4) 8_655
Co2 N42 1.984(4) 6_556
N11 C11 1.322(5) .
N11 C12 1.362(6) .
N12 C11 1.325(5) .
N12 C13 1.344(7) .
N21B C21 1.310(12) .
N21B C22B 1.396(18) .
N21A C21 1.314(11) .
N21A C22A 1.342(19) .
N21A C22C 1.35(2) .
N22B Co2 1.982(10) 4_556
N22B C21 1.313(11) .
N22B C23B 1.392(17) .
N22A Co2 1.988(10) 4_556
N22A C21 1.310(11) .
N22A C23A 1.336(17) .
N22A C23C 1.36(2) .
N31 C31 1.319(5) .
N31 C32 1.353(6) .
N32 Co2 1.982(4) 8_665
N32 C31 1.316(5) .
N32 C33 1.351(6) .
N41 C41 1.316(6) .
N41 C42 1.329(7) .
N42 Co2 1.984(4) 6_656
N42 C41 1.316(5) .
N42 C43 1.337(7) .
C12 C13 1.366(7) .
C12 C17 1.371(17) .
C13 C14 1.383(17) .
C14 C15 1.380(18) .
C15 C16 1.378(18) .
C16 C17 1.378(18) .
C22B C23B 1.439(15) .
C22B C27B 1.47(2) .
C23B C24B 1.466(19) .
C24B C25B 1.47(2) .
C25B C26B 1.46(2) .
C26B C27B 1.46(2) .
C32 C33 1.346(7) .
C42 C43 1.349(8) .
C23A C22A 1.331(19) .
C23C C22C 1.33(2) .
